data_7051553
loop_
_publ_author_name
'Berenguer, Jes\'us R.'
'Chaouche, Naima'
'Forni\'es, Juan'
'Fortu\~no, Consuelo'
'Mart\'in, Antonio'

_publ_section_title
;
 Coordination of a monomeric diphosphido platinum complex as a bridging
 ligand
;
_journal_issue 3
_journal_name_full 'New Journal of Chemistry'
_journal_page_first 473
_journal_paper_doi 10.1039/b517726j
_journal_volume 30
_journal_year 2006
_chemical_formula_sum 'C73.5 H53 Au2 Cl3 F10 P4 Pt'
_chemical_formula_weight 1945.41
_chemical_name_systematic
;
?
;
_space_group_IT_number 14
_symmetry_cell_setting monoclinic
_symmetry_space_group_name_Hall '-P 2ybc'
_symmetry_space_group_name_H-M 'P 1 21/c 1'
_atom_sites_solution_hydrogens geom
_atom_sites_solution_primary direct
_atom_sites_solution_secondary difmap
_audit_creation_method SHELXL-97
_cell_angle_alpha 90.00
_cell_angle_beta 110.9598(8)
_cell_angle_gamma 90.00
_cell_formula_units_Z 8
_cell_length_a 30.4401(14)
_cell_length_b 21.4415(10)
_cell_length_c 22.4453(11)
_cell_measurement_temperature 100(2)
_cell_volume 13680.3(11)
_computing_cell_refinement 'Bruker SMART'
_computing_data_collection 'Bruker SMART'
_computing_data_reduction 'Bruker SAINT'
_computing_molecular_graphics 'Bruker SHELXTL'
_computing_publication_material 'Bruker SHELXTL'
_computing_structure_refinement 'SHELXL-97 (Sheldrick, 1997)'
_computing_structure_solution 'SHELXS-97 (Sheldrick, 1990)'
_diffrn_ambient_temperature 100(2)
_diffrn_measured_fraction_theta_max 0.997
_diffrn_measurement_device_type 'CCD area detector'
_diffrn_measurement_method 'phi and omega scans'
_diffrn_radiation_monochromator graphite
_diffrn_radiation_source 'fine-focus sealed tube'
_diffrn_radiation_type MoK\a
_diffrn_radiation_wavelength 0.71073
_diffrn_reflns_av_R_equivalents 0.0331
_diffrn_reflns_av_sigmaI/netI 0.0530
_diffrn_reflns_limit_h_max 36
_diffrn_reflns_limit_h_min -35
_diffrn_reflns_limit_k_max 25
_diffrn_reflns_limit_k_min -16
_diffrn_reflns_limit_l_max 26
_diffrn_reflns_limit_l_min -26
_diffrn_reflns_number 74456
_diffrn_reflns_theta_full 25.02
_diffrn_reflns_theta_max 25.02
_diffrn_reflns_theta_min 1.69
_exptl_absorpt_coefficient_mu 6.600
_exptl_absorpt_correction_T_max 0.3669
_exptl_absorpt_correction_T_min 0.1828
_exptl_absorpt_correction_type none
_exptl_crystal_density_diffrn 1.889
_exptl_crystal_density_method 'not measured'
_exptl_crystal_F_000 7448
_exptl_crystal_size_max 0.39
_exptl_crystal_size_mid 0.32
_exptl_crystal_size_min 0.19
_refine_diff_density_max 3.575
_refine_diff_density_min -2.835
_refine_diff_density_rms 0.122
_refine_ls_extinction_method none
_refine_ls_goodness_of_fit_ref 1.018
_refine_ls_hydrogen_treatment mixed
_refine_ls_matrix_type fullcycle
_refine_ls_number_parameters 1690
_refine_ls_number_reflns 24104
_refine_ls_number_restraints 0
_refine_ls_restrained_S_all 1.018
_refine_ls_R_factor_all 0.0502
_refine_ls_R_factor_gt 0.0320
_refine_ls_shift/su_max 0.002
_refine_ls_shift/su_mean 0.000
_refine_ls_structure_factor_coef Fsqd
_refine_ls_weighting_details 'calc w=1/[\s^2^(Fo^2^)+(0.0170P)^2^+0.0000P] where P=(Fo^2^+2Fc^2^)/3'
_refine_ls_weighting_scheme calc
_refine_ls_wR_factor_gt 0.0578
_refine_ls_wR_factor_ref 0.0603
_reflns_number_gt 17343
_reflns_number_total 24104
_reflns_threshold_expression >2sigma(I)
_cod_data_source_file b517726j.txt
_cod_data_source_block 1
_cod_depositor_comments
;
The following automatic conversions were performed:
'_symmetry_cell_setting' value 'Monoclinic' changed to 'monoclinic'
according to '/home/saulius/struct/CIF-dictionaries/cif_core.dic'
dictionary named 'cif_core.dic' version 2.4.1 from 2010-06-29.

Automatic conversion script
Id: cif_fix_enum 1527 2010-12-29 10:47:43Z saulius 
;
_cod_original_sg_symbol_H-M P2(1)/c
_cod_original_formula_sum 'C73.50 H53 Au2 Cl3 F10 P4 Pt'
_cod_database_code 7051553

loop_
_symmetry_equiv_pos_as_xyz
'x, y, z'
'-x, y+1/2, -z+1/2'
'-x, -y, -z'
'x, -y-1/2, z-1/2'

loop_
_atom_site_label
_atom_site_type_symbol
_atom_site_fract_x
_atom_site_fract_y
_atom_site_fract_z
_atom_site_U_iso_or_equiv
_atom_site_adp_type
_atom_site_occupancy
_atom_site_symmetry_multiplicity
_atom_site_calc_flag
_atom_site_refinement_flags
_atom_site_disorder_assembly
_atom_site_disorder_group
Pt1 Pt 0.508305(8) 0.679960(11) 0.254158(11) 0.02126(6) Uani 1 1 d . . .
Au1 Au 0.377641(8) 0.649402(12) 0.192343(11) 0.02530(6) Uani 1 1 d . . .
Au2 Au 0.396885(8) 0.763768(12) 0.280460(12) 0.02888(7) Uani 1 1 d . . .
P1 P 0.43924(5) 0.69529(7) 0.16975(7) 0.0209(4) Uani 1 1 d . . .
P2 P 0.47238(5) 0.72091(8) 0.31992(8) 0.0264(4) Uani 1 1 d . . .
P3 P 0.32513(6) 0.58033(8) 0.20898(8) 0.0301(4) Uani 1 1 d . . .
P4 P 0.32700(5) 0.81582(8) 0.26321(8) 0.0287(4) Uani 1 1 d . . .
F1 F 0.58661(11) 0.72552(14) 0.19546(15) 0.0310(9) Uani 1 1 d . . .
F2 F 0.62762(11) 0.66677(16) 0.12396(15) 0.0349(9) Uani 1 1 d . . .
F3 F 0.60648(13) 0.54574(17) 0.08968(16) 0.0458(11) Uani 1 1 d . . .
F4 F 0.54194(14) 0.48527(16) 0.12630(18) 0.0503(11) Uani 1 1 d . . .
F5 F 0.49901(12) 0.54282(15) 0.19564(16) 0.0355(9) Uani 1 1 d . . .
F6 F 0.59340(11) 0.77353(15) 0.32505(15) 0.0313(9) Uani 1 1 d . . .
F7 F 0.67867(11) 0.75564(16) 0.41389(16) 0.0406(10) Uani 1 1 d . . .
F8 F 0.70761(11) 0.64070(17) 0.46067(16) 0.0426(10) Uani 1 1 d . . .
F9 F 0.64543(12) 0.54367(16) 0.42695(17) 0.0448(10) Uani 1 1 d . . .
F10 F 0.55836(12) 0.56109(15) 0.34163(16) 0.0372(9) Uani 1 1 d . . .
C1 C 0.5405(2) 0.6369(3) 0.1986(3) 0.0230(14) Uani 1 1 d . . .
C2 C 0.5737(2) 0.6653(3) 0.1788(3) 0.0229(14) Uani 1 1 d . . .
C3 C 0.59527(19) 0.6364(3) 0.1420(3) 0.0242(15) Uani 1 1 d . . .
C4 C 0.5845(2) 0.5757(3) 0.1241(3) 0.0313(17) Uani 1 1 d . . .
C5 C 0.5520(2) 0.5456(3) 0.1419(3) 0.0317(16) Uani 1 1 d . . .
C6 C 0.5314(2) 0.5765(3) 0.1788(3) 0.0251(15) Uani 1 1 d . . .
C7 C 0.5713(2) 0.6675(3) 0.3279(3) 0.0216(14) Uani 1 1 d . . .
C8 C 0.6043(2) 0.7145(3) 0.3492(3) 0.0259(15) Uani 1 1 d . . .
C9 C 0.6489(2) 0.7067(3) 0.3942(3) 0.0283(16) Uani 1 1 d . . .
C10 C 0.6630(2) 0.6492(3) 0.4191(3) 0.0303(16) Uani 1 1 d . . .
C11 C 0.6315(2) 0.6007(3) 0.4017(3) 0.0312(16) Uani 1 1 d . . .
C12 C 0.5876(2) 0.6108(3) 0.3570(3) 0.0277(16) Uani 1 1 d . . .
C13 C 0.43992(19) 0.6606(3) 0.0954(3) 0.0214(14) Uani 1 1 d . . .
C14 C 0.46496(19) 0.6893(3) 0.0618(3) 0.0236(14) Uani 1 1 d . . .
H14 H 0.4784 0.7294 0.0745 0.028 Uiso 1 1 calc R . .
C15 C 0.4705(2) 0.6600(3) 0.0100(3) 0.0278(16) Uani 1 1 d . . .
H15 H 0.4875 0.6800 -0.0128 0.033 Uiso 1 1 calc R . .
C16 C 0.4514(2) 0.6020(3) -0.0084(3) 0.0314(16) Uani 1 1 d . . .
H16 H 0.4556 0.5818 -0.0436 0.038 Uiso 1 1 calc R . .
C17 C 0.4263(2) 0.5731(3) 0.0236(3) 0.0310(16) Uani 1 1 d . . .
H17 H 0.4131 0.5330 0.0107 0.037 Uiso 1 1 calc R . .
C18 C 0.4202(2) 0.6028(3) 0.0749(3) 0.0255(15) Uani 1 1 d . . .
H18 H 0.4022 0.5830 0.0964 0.031 Uiso 1 1 calc R . .
C19 C 0.4293(2) 0.7782(3) 0.1487(3) 0.0232(14) Uani 1 1 d . . .
C20 C 0.3860(2) 0.7993(3) 0.1071(3) 0.0315(16) Uani 1 1 d . . .
H20 H 0.3603 0.7711 0.0916 0.038 Uiso 1 1 calc R . .
C21 C 0.3801(2) 0.8614(3) 0.0882(3) 0.0383(18) Uani 1 1 d . . .
H21 H 0.3506 0.8754 0.0593 0.046 Uiso 1 1 calc R . .
C22 C 0.4166(3) 0.9026(3) 0.1107(3) 0.0416(19) Uani 1 1 d . . .
H22 H 0.4122 0.9450 0.0979 0.050 Uiso 1 1 calc R . .
C23 C 0.4602(3) 0.8824(3) 0.1525(3) 0.0388(18) Uani 1 1 d . . .
H23 H 0.4857 0.9108 0.1678 0.047 Uiso 1 1 calc R . .
C24 C 0.4661(2) 0.8211(3) 0.1715(3) 0.0331(16) Uani 1 1 d . . .
H24 H 0.4957 0.8077 0.2006 0.040 Uiso 1 1 calc R . .
C25 C 0.5100(2) 0.7772(3) 0.3769(3) 0.0264(16) Uani 1 1 d . . .
C26 C 0.5066(2) 0.8399(3) 0.3641(3) 0.0296(16) Uani 1 1 d . . .
H26 H 0.4824 0.8549 0.3269 0.035 Uiso 1 1 calc R . .
C27 C 0.5378(2) 0.8815(3) 0.4045(3) 0.0353(17) Uani 1 1 d . . .
H27 H 0.5350 0.9248 0.3950 0.042 Uiso 1 1 calc R . .
C28 C 0.5726(2) 0.8605(3) 0.4580(3) 0.0354(18) Uani 1 1 d . . .
H28 H 0.5942 0.8893 0.4854 0.042 Uiso 1 1 calc R . .
C29 C 0.5768(2) 0.7991(3) 0.4723(3) 0.0319(17) Uani 1 1 d . . .
H29 H 0.6011 0.7852 0.5100 0.038 Uiso 1 1 calc R . .
C30 C 0.5461(2) 0.7561(3) 0.4327(3) 0.0306(16) Uani 1 1 d . . .
H30 H 0.5492 0.7129 0.4430 0.037 Uiso 1 1 calc R . .
C31 C 0.4618(2) 0.6601(3) 0.3696(3) 0.0338(17) Uani 1 1 d . . .
C32 C 0.4513(2) 0.6747(3) 0.4240(3) 0.0408(19) Uani 1 1 d . . .
H32 H 0.4540 0.7166 0.4387 0.049 Uiso 1 1 calc R . .
C33 C 0.4373(3) 0.6289(4) 0.4563(4) 0.063(3) Uani 1 1 d . . .
H33 H 0.4302 0.6390 0.4931 0.075 Uiso 1 1 calc R . .
C34 C 0.4334(3) 0.5673(4) 0.4345(4) 0.065(3) Uani 1 1 d . . .
H34 H 0.4235 0.5357 0.4565 0.078 Uiso 1 1 calc R . .
C35 C 0.4440(3) 0.5519(4) 0.3813(4) 0.059(2) Uani 1 1 d . . .
H35 H 0.4413 0.5099 0.3669 0.071 Uiso 1 1 calc R . .
C36 C 0.4583(2) 0.5978(3) 0.3490(3) 0.0414(19) Uani 1 1 d . . .
H36 H 0.4659 0.5872 0.3127 0.050 Uiso 1 1 calc R . .
C37 C 0.3524(2) 0.5047(3) 0.2329(3) 0.0303(16) Uani 1 1 d . . .
C38 C 0.3414(2) 0.4661(3) 0.2740(3) 0.0374(18) Uani 1 1 d . . .
H38 H 0.3196 0.4793 0.2929 0.045 Uiso 1 1 calc R . .
C39 C 0.3622(2) 0.4074(3) 0.2883(3) 0.0385(18) Uani 1 1 d . . .
H39 H 0.3544 0.3808 0.3169 0.046 Uiso 1 1 calc R . .
C40 C 0.3938(2) 0.3876(3) 0.2613(3) 0.0433(19) Uani 1 1 d . . .
H40 H 0.4069 0.3470 0.2702 0.052 Uiso 1 1 calc R . .
C41 C 0.4065(3) 0.4265(3) 0.2214(3) 0.045(2) Uani 1 1 d . . .
H41 H 0.4290 0.4134 0.2035 0.054 Uiso 1 1 calc R . .
C42 C 0.3862(2) 0.4842(3) 0.2080(3) 0.0416(19) Uani 1 1 d . . .
H42 H 0.3953 0.5113 0.1810 0.050 Uiso 1 1 calc R . .
C43 C 0.2761(2) 0.5655(3) 0.1359(3) 0.0335(17) Uani 1 1 d . . .
C44 C 0.2561(2) 0.6150(4) 0.0954(3) 0.048(2) Uani 1 1 d . . .
H44 H 0.2684 0.6558 0.1069 0.057 Uiso 1 1 calc R . .
C45 C 0.2189(3) 0.6063(4) 0.0392(4) 0.061(2) Uani 1 1 d . . .
H45 H 0.2054 0.6408 0.0123 0.073 Uiso 1 1 calc R . .
C46 C 0.2010(3) 0.5464(4) 0.0219(4) 0.056(2) Uani 1 1 d . . .
H46 H 0.1754 0.5399 -0.0170 0.067 Uiso 1 1 calc R . .
C47 C 0.2206(2) 0.4966(4) 0.0613(4) 0.048(2) Uani 1 1 d . . .
H47 H 0.2083 0.4559 0.0495 0.057 Uiso 1 1 calc R . .
C48 C 0.2582(2) 0.5055(3) 0.1180(3) 0.0393(18) Uani 1 1 d . . .
H48 H 0.2717 0.4709 0.1447 0.047 Uiso 1 1 calc R . .
C49 C 0.2999(2) 0.6005(3) 0.2685(3) 0.0324(17) Uani 1 1 d . . .
C50 C 0.2544(2) 0.5847(3) 0.2622(3) 0.0425(19) Uani 1 1 d . . .
H50 H 0.2351 0.5626 0.2255 0.051 Uiso 1 1 calc R . .
C51 C 0.2367(2) 0.6009(4) 0.3093(4) 0.054(2) Uani 1 1 d . . .
H51 H 0.2052 0.5909 0.3040 0.064 Uiso 1 1 calc R . .
C52 C 0.2650(3) 0.6314(4) 0.3638(4) 0.060(2) Uani 1 1 d . . .
H52 H 0.2531 0.6421 0.3962 0.072 Uiso 1 1 calc R . .
C53 C 0.3102(2) 0.6461(4) 0.3708(3) 0.055(2) Uani 1 1 d . . .
H53 H 0.3300 0.6662 0.4085 0.066 Uiso 1 1 calc R . .
C54 C 0.3272(2) 0.6317(3) 0.3229(3) 0.043(2) Uani 1 1 d . . .
H54 H 0.3584 0.6436 0.3276 0.052 Uiso 1 1 calc R . .
C55 C 0.3126(2) 0.8156(3) 0.3353(3) 0.0292(16) Uani 1 1 d . . .
C56 C 0.2671(2) 0.8284(3) 0.3350(3) 0.0350(17) Uani 1 1 d . . .
H56 H 0.2421 0.8368 0.2960 0.042 Uiso 1 1 calc R . .
C57 C 0.2590(2) 0.8285(3) 0.3918(3) 0.0407(19) Uani 1 1 d . . .
H57 H 0.2283 0.8367 0.3918 0.049 Uiso 1 1 calc R . .
C58 C 0.2950(2) 0.8171(3) 0.4480(3) 0.0427(19) Uani 1 1 d . . .
H58 H 0.2891 0.8173 0.4867 0.051 Uiso 1 1 calc R . .
C59 C 0.3395(2) 0.8051(3) 0.4493(3) 0.0434(19) Uani 1 1 d . . .
H59 H 0.3643 0.7973 0.4887 0.052 Uiso 1 1 calc R . .
C60 C 0.3481(2) 0.8045(3) 0.3928(3) 0.0408(19) Uani 1 1 d . . .
H60 H 0.3790 0.7964 0.3937 0.049 Uiso 1 1 calc R . .
C61 C 0.3344(2) 0.8974(3) 0.2466(3) 0.0304(16) Uani 1 1 d . . .
C62 C 0.3740(2) 0.9172(3) 0.2353(3) 0.0359(18) Uani 1 1 d . . .
H62 H 0.3972 0.8874 0.2358 0.043 Uiso 1 1 calc R . .
C63 C 0.3806(2) 0.9783(3) 0.2235(3) 0.0409(19) Uani 1 1 d . . .
H63 H 0.4080 0.9906 0.2155 0.049 Uiso 1 1 calc R . .
C64 C 0.3471(2) 1.0223(3) 0.2231(3) 0.0377(18) Uani 1 1 d . . .
H64 H 0.3514 1.0652 0.2160 0.045 Uiso 1 1 calc R . .
C65 C 0.3078(3) 1.0024(3) 0.2333(4) 0.055(2) Uani 1 1 d . . .
H65 H 0.2844 1.0321 0.2325 0.066 Uiso 1 1 calc R . .
C66 C 0.3011(2) 0.9415(3) 0.2446(4) 0.049(2) Uani 1 1 d . . .
H66 H 0.2731 0.9293 0.2511 0.059 Uiso 1 1 calc R . .
C67 C 0.2739(2) 0.7916(3) 0.1996(3) 0.0318(16) Uani 1 1 d . . .
C68 C 0.2634(3) 0.8185(4) 0.1393(3) 0.053(2) Uani 1 1 d . . .
H68 H 0.2841 0.8482 0.1319 0.064 Uiso 1 1 calc R . .
C69 C 0.2224(3) 0.8012(4) 0.0906(4) 0.078(3) Uani 1 1 d . . .
H69 H 0.2147 0.8196 0.0496 0.093 Uiso 1 1 calc R . .
C70 C 0.1925(3) 0.7574(4) 0.1008(4) 0.079(3) Uani 1 1 d . . .
H70 H 0.1643 0.7462 0.0671 0.095 Uiso 1 1 calc R . .
C71 C 0.2036(3) 0.7303(4) 0.1593(4) 0.060(2) Uani 1 1 d . . .
H71 H 0.1833 0.6999 0.1661 0.072 Uiso 1 1 calc R . .
C72 C 0.2441(2) 0.7468(3) 0.2086(3) 0.0424(19) Uani 1 1 d . . .
H72 H 0.2517 0.7274 0.2490 0.051 Uiso 1 1 calc R . .
Pt2 Pt 0.014993(8) 0.316654(11) -0.215219(11) 0.01795(6) Uani 1 1 d . . .
Au3 Au 0.123692(8) 0.234156(11) -0.250707(11) 0.02224(6) Uani 1 1 d . . .
Au4 Au 0.144372(8) 0.350901(11) -0.159238(11) 0.02172(6) Uani 1 1 d . . .
P5 P 0.04971(5) 0.28112(7) -0.28480(7) 0.0210(4) Uani 1 1 d . . .
P6 P 0.08562(5) 0.30270(7) -0.13294(7) 0.0194(4) Uani 1 1 d . . .
P7 P 0.18496(5) 0.16845(7) -0.24471(8) 0.0227(4) Uani 1 1 d . . .
P8 P 0.19635(6) 0.41591(8) -0.18230(8) 0.0237(4) Uani 1 1 d . . .
F11 F -0.04187(12) 0.42876(15) -0.31172(15) 0.0333(9) Uani 1 1 d . . .
F12 F -0.12772(13) 0.43133(18) -0.40369(17) 0.0554(12) Uani 1 1 d . . .
F13 F -0.18282(12) 0.3277(2) -0.43122(17) 0.0598(13) Uani 1 1 d . . .
F14 F -0.15051(12) 0.22037(18) -0.36528(17) 0.0528(11) Uani 1 1 d . . .
F15 F -0.06541(11) 0.21629(15) -0.27332(16) 0.0341(9) Uani 1 1 d . . .
F16 F -0.06531(12) 0.27164(15) -0.15832(15) 0.0353(9) Uani 1 1 d . . .
F17 F -0.10339(12) 0.32945(17) -0.08297(15) 0.0398(10) Uani 1 1 d . . .
F18 F -0.07476(12) 0.44539(16) -0.03763(15) 0.0379(10) Uani 1 1 d . . .
F19 F -0.00682(12) 0.50385(15) -0.06939(15) 0.0353(9) Uani 1 1 d . . .
F20 F 0.02984(11) 0.44913(14) -0.14825(15) 0.0279(8) Uani 1 1 d . . .
C73 C -0.04961(19) 0.3222(3) -0.2879(3) 0.0200(14) Uani 1 1 d . . .
C74 C -0.0683(2) 0.3752(3) -0.3232(3) 0.0273(15) Uani 1 1 d . . .
C75 C -0.1125(2) 0.3779(3) -0.3712(3) 0.0389(18) Uani 1 1 d . . .
C76 C -0.1397(2) 0.3259(4) -0.3845(3) 0.0397(19) Uani 1 1 d . . .
C77 C -0.1238(2) 0.2722(3) -0.3512(3) 0.0346(17) Uani 1 1 d . . .
C78 C -0.0797(2) 0.2711(3) -0.3037(3) 0.0253(15) Uani 1 1 d . . .
C79 C -0.01552(18) 0.3573(3) -0.1565(2) 0.0179(13) Uani 1 1 d . . .
C80 C -0.04951(19) 0.3298(3) -0.1378(3) 0.0216(14) Uani 1 1 d . . .
C81 C -0.06937(19) 0.3583(3) -0.0984(3) 0.0252(15) Uani 1 1 d . . .
C82 C -0.0548(2) 0.4168(3) -0.0747(3) 0.0260(15) Uani 1 1 d . . .
C83 C -0.0211(2) 0.4465(3) -0.0913(3) 0.0241(15) Uani 1 1 d . . .
C84 C -0.00299(19) 0.4163(3) -0.1321(3) 0.0227(14) Uani 1 1 d . . .
C85 C 0.0116(2) 0.2232(3) -0.3400(3) 0.0320(17) Uani 1 1 d . . .
C86 C -0.0254(2) 0.2424(4) -0.3945(3) 0.0412(19) Uani 1 1 d . . .
H86 H -0.0290 0.2851 -0.4067 0.049 Uiso 1 1 calc R . .
C87 C -0.0571(3) 0.1975(5) -0.4308(4) 0.066(3) Uani 1 1 d . . .
H87 H -0.0820 0.2096 -0.4686 0.079 Uiso 1 1 calc R . .
C88 C -0.0524(3) 0.1363(5) -0.4124(5) 0.079(4) Uani 1 1 d . . .
H88 H -0.0746 0.1065 -0.4369 0.095 Uiso 1 1 calc R . .
C89 C -0.0168(3) 0.1181(4) -0.3600(4) 0.064(3) Uani 1 1 d . . .
H89 H -0.0138 0.0754 -0.3481 0.077 Uiso 1 1 calc R . .
C90 C 0.0160(2) 0.1612(3) -0.3227(3) 0.0425(19) Uani 1 1 d . . .
H90 H 0.0412 0.1478 -0.2857 0.051 Uiso 1 1 calc R . .
C91 C 0.05655(19) 0.3433(3) -0.3362(3) 0.0223(14) Uani 1 1 d . . .
C92 C 0.0660(2) 0.3299(3) -0.3915(3) 0.0366(18) Uani 1 1 d . . .
H92 H 0.0664 0.2877 -0.4041 0.044 Uiso 1 1 calc R . .
C93 C 0.0748(2) 0.3767(4) -0.4282(3) 0.045(2) Uani 1 1 d . . .
H93 H 0.0805 0.3666 -0.4659 0.054 Uiso 1 1 calc R . .
C94 C 0.0752(2) 0.4375(4) -0.4100(4) 0.052(2) Uani 1 1 d . . .
H94 H 0.0821 0.4696 -0.4345 0.062 Uiso 1 1 calc R . .
C95 C 0.0657(2) 0.4524(3) -0.3557(3) 0.0429(19) Uani 1 1 d . . .
H95 H 0.0653 0.4948 -0.3436 0.051 Uiso 1 1 calc R . .
C96 C 0.05680(19) 0.4049(3) -0.3190(3) 0.0295(16) Uani 1 1 d . . .
H96 H 0.0508 0.4153 -0.2815 0.035 Uiso 1 1 calc R . .
C97 C 0.08596(19) 0.3337(3) -0.0566(3) 0.0204(14) Uani 1 1 d . . .
C98 C 0.05872(19) 0.3057(3) -0.0252(3) 0.0212(14) Uani 1 1 d . . .
H98 H 0.0433 0.2672 -0.0404 0.025 Uiso 1 1 calc R . .
C99 C 0.0542(2) 0.3335(3) 0.0275(3) 0.0246(15) Uani 1 1 d . . .
H99 H 0.0353 0.3143 0.0481 0.030 Uiso 1 1 calc R . .
C100 C 0.0768(2) 0.3891(3) 0.0508(3) 0.0258(15) Uani 1 1 d . . .
H100 H 0.0733 0.4081 0.0871 0.031 Uiso 1 1 calc R . .
C101 C 0.1043(2) 0.4166(3) 0.0213(3) 0.0277(15) Uani 1 1 d . . .
H101 H 0.1203 0.4544 0.0377 0.033 Uiso 1 1 calc R . .
C102 C 0.10871(19) 0.3896(3) -0.0325(3) 0.0244(15) Uani 1 1 d . . .
H102 H 0.1274 0.4094 -0.0530 0.029 Uiso 1 1 calc R . .
C103 C 0.0983(2) 0.2200(3) -0.1133(3) 0.0274(15) Uani 1 1 d . . .
C104 C 0.0629(2) 0.1759(3) -0.1297(3) 0.0369(17) Uani 1 1 d . . .
H104 H 0.0316 0.1879 -0.1545 0.044 Uiso 1 1 calc R . .
C105 C 0.0721(3) 0.1145(3) -0.1104(3) 0.046(2) Uani 1 1 d . . .
H105 H 0.0474 0.0846 -0.1221 0.055 Uiso 1 1 calc R . .
C106 C 0.1169(3) 0.0970(4) -0.0746(4) 0.057(2) Uani 1 1 d . . .
H106 H 0.1231 0.0551 -0.0605 0.068 Uiso 1 1 calc R . .
C107 C 0.1531(3) 0.1397(4) -0.0587(3) 0.057(2) Uani 1 1 d . . .
H107 H 0.1843 0.1270 -0.0344 0.068 Uiso 1 1 calc R . .
C108 C 0.1439(2) 0.2008(3) -0.0780(3) 0.0382(18) Uani 1 1 d . . .
H108 H 0.1689 0.2302 -0.0672 0.046 Uiso 1 1 calc R . .
C109 C 0.16117(19) 0.0908(3) -0.2565(3) 0.0227(14) Uani 1 1 d . . .
C110 C 0.1339(2) 0.0724(3) -0.2216(3) 0.0303(16) Uani 1 1 d . . .
H110 H 0.1299 0.1003 -0.1912 0.036 Uiso 1 1 calc R . .
C111 C 0.1126(2) 0.0151(3) -0.2297(3) 0.0352(17) Uani 1 1 d . . .
H111 H 0.0942 0.0037 -0.2050 0.042 Uiso 1 1 calc R . .
C112 C 0.1180(2) -0.0260(3) -0.2740(3) 0.0313(16) Uani 1 1 d . . .
H112 H 0.1036 -0.0660 -0.2796 0.038 Uiso 1 1 calc R . .
C113 C 0.1439(2) -0.0088(3) -0.3095(3) 0.0283(15) Uani 1 1 d . . .
H113 H 0.1471 -0.0367 -0.3406 0.034 Uiso 1 1 calc R . .
C114 C 0.1659(2) 0.0489(3) -0.3011(3) 0.0259(15) Uani 1 1 d . . .
H114 H 0.1842 0.0599 -0.3260 0.031 Uiso 1 1 calc R . .
C115 C 0.20545(19) 0.1796(3) -0.3102(3) 0.0208(14) Uani 1 1 d . . .
C116 C 0.2498(2) 0.1612(3) -0.3069(3) 0.0291(16) Uani 1 1 d . . .
H116 H 0.2719 0.1456 -0.2681 0.035 Uiso 1 1 calc R . .
C117 C 0.2618(2) 0.1657(3) -0.3610(3) 0.0345(17) Uani 1 1 d . . .
H117 H 0.2923 0.1533 -0.3589 0.041 Uiso 1 1 calc R . .
C118 C 0.2302(2) 0.1877(3) -0.4172(3) 0.0329(17) Uani 1 1 d . . .
H118 H 0.2386 0.1898 -0.4541 0.039 Uiso 1 1 calc R . .
C119 C 0.1861(2) 0.2068(3) -0.4206(3) 0.0281(15) Uani 1 1 d . . .
H119 H 0.1644 0.2227 -0.4594 0.034 Uiso 1 1 calc R . .
C120 C 0.1736(2) 0.2028(3) -0.3671(3) 0.0256(15) Uani 1 1 d . . .
H120 H 0.1432 0.2158 -0.3693 0.031 Uiso 1 1 calc R . .
C121 C 0.2372(2) 0.1648(3) -0.1739(3) 0.0257(15) Uani 1 1 d . . .
C122 C 0.2596(2) 0.1095(3) -0.1482(3) 0.0383(18) Uani 1 1 d . . .
H122 H 0.2459 0.0708 -0.1660 0.046 Uiso 1 1 calc R . .
C123 C 0.3020(2) 0.1103(4) -0.0965(3) 0.047(2) Uani 1 1 d . . .
H123 H 0.3166 0.0722 -0.0783 0.056 Uiso 1 1 calc R . .
C124 C 0.3225(2) 0.1658(4) -0.0720(3) 0.046(2) Uani 1 1 d . . .
H124 H 0.3522 0.1660 -0.0380 0.055 Uiso 1 1 calc R . .
C125 C 0.3005(3) 0.2219(4) -0.0961(3) 0.052(2) Uani 1 1 d . . .
H125 H 0.3144 0.2604 -0.0782 0.063 Uiso 1 1 calc R . .
C126 C 0.2578(2) 0.2208(3) -0.1471(3) 0.047(2) Uani 1 1 d . . .
H126 H 0.2424 0.2590 -0.1637 0.057 Uiso 1 1 calc R . .
C127 C 0.2210(2) 0.3843(3) -0.2375(3) 0.0219(14) Uani 1 1 d . . .
C128 C 0.1918(2) 0.3780(3) -0.3021(3) 0.0294(16) Uani 1 1 d . . .
H128 H 0.1600 0.3916 -0.3155 0.035 Uiso 1 1 calc R . .
C129 C 0.2083(2) 0.3528(3) -0.3458(3) 0.0301(16) Uani 1 1 d . . .
H129 H 0.1885 0.3504 -0.3894 0.036 Uiso 1 1 calc R . .
C130 C 0.2547(2) 0.3303(3) -0.3262(3) 0.0300(16) Uani 1 1 d . . .
H130 H 0.2661 0.3121 -0.3565 0.036 Uiso 1 1 calc R . .
C131 C 0.2839(2) 0.3345(3) -0.2627(3) 0.0321(17) Uani 1 1 d . . .
H131 H 0.3152 0.3189 -0.2493 0.038 Uiso 1 1 calc R . .
C132 C 0.2671(2) 0.3618(3) -0.2189(3) 0.0274(15) Uani 1 1 d . . .
H132 H 0.2873 0.3653 -0.1755 0.033 Uiso 1 1 calc R . .
C133 C 0.2456(2) 0.4355(3) -0.1104(3) 0.0249(15) Uani 1 1 d . . .
C134 C 0.2674(2) 0.4936(3) -0.1007(3) 0.0356(17) Uani 1 1 d . . .
H134 H 0.2569 0.5248 -0.1328 0.043 Uiso 1 1 calc R . .
C135 C 0.3040(2) 0.5062(3) -0.0447(3) 0.0423(19) Uani 1 1 d . . .
H135 H 0.3186 0.5460 -0.0387 0.051 Uiso 1 1 calc R . .
C136 C 0.3198(2) 0.4621(3) 0.0023(3) 0.0353(17) Uani 1 1 d . . .
H136 H 0.3448 0.4716 0.0410 0.042 Uiso 1 1 calc R . .
C137 C 0.2992(2) 0.4040(3) -0.0068(3) 0.0370(17) Uani 1 1 d . . .
H137 H 0.3105 0.3730 0.0253 0.044 Uiso 1 1 calc R . .
C138 C 0.2624(2) 0.3907(3) -0.0620(3) 0.0319(16) Uani 1 1 d . . .
H138 H 0.2481 0.3507 -0.0675 0.038 Uiso 1 1 calc R . .
C139 C 0.1702(2) 0.4903(3) -0.2144(3) 0.0247(15) Uani 1 1 d . . .
C140 C 0.1384(2) 0.5174(3) -0.1908(3) 0.0372(18) Uani 1 1 d . . .
H140 H 0.1296 0.4956 -0.1599 0.045 Uiso 1 1 calc R . .
C141 C 0.1192(2) 0.5748(3) -0.2111(3) 0.0433(19) Uani 1 1 d . . .
H141 H 0.0980 0.5929 -0.1938 0.052 Uiso 1 1 calc R . .
C142 C 0.1309(2) 0.6063(3) -0.2568(3) 0.0438(19) Uani 1 1 d . . .
H142 H 0.1176 0.6462 -0.2710 0.053 Uiso 1 1 calc R . .
C143 C 0.1615(2) 0.5804(3) -0.2817(3) 0.0369(17) Uani 1 1 d . . .
H143 H 0.1690 0.6018 -0.3138 0.044 Uiso 1 1 calc R . .
C144 C 0.1814(2) 0.5230(3) -0.2604(3) 0.0335(17) Uani 1 1 d . . .
H144 H 0.2031 0.5056 -0.2775 0.040 Uiso 1 1 calc R . .
C145 C 0.5488(3) 0.6014(4) 0.5601(4) 0.078(3) Uani 1 1 d . . .
H1 H 0.5691 0.5765 0.5967 0.093 Uiso 1 1 calc R . .
H2 H 0.5157 0.5895 0.5515 0.093 Uiso 1 1 calc R . .
Cl1 Cl 0.55645(8) 0.68237(10) 0.57952(10) 0.0695(6) Uani 1 1 d . . .
Cl2 Cl 0.56362(8) 0.58505(10) 0.49187(11) 0.0783(7) Uani 1 1 d . . .
C146 C 0.2518(3) -0.0015(4) 0.0637(4) 0.084(3) Uani 1 1 d . . .
Cl3 Cl 0.19800(9) -0.01589(12) 0.07378(12) 0.0918(8) Uani 1 1 d . A .
Cl4 Cl 0.25661(19) -0.0446(2) -0.0025(3) 0.0928(16) Uani 0.70 1 d P A 1
Cl4' Cl 0.2435(5) -0.0149(6) -0.0138(9) 0.0928(16) Uani 0.30 1 d P A 2
C147 C -0.0616(6) 0.1719(9) -0.0478(9) 0.089(5) Uani 0.55 1 d P B 1
Cl5 Cl -0.03335(17) 0.1180(2) -0.0844(2) 0.0937(10) Uani 0.55 1 d P B 1
Cl6 Cl -0.09660(19) 0.1353(2) -0.0172(3) 0.0937(10) Uani 0.55 1 d P B 1
C148 C -0.0377(7) 0.1027(9) -0.0196(11) 0.089(5) Uani 0.45 1 d P C 2
Cl7 Cl -0.0428(2) 0.1690(3) -0.0650(3) 0.0937(10) Uani 0.45 1 d P C 2
Cl8 Cl -0.0909(2) 0.0912(3) -0.0103(3) 0.0937(10) Uani 0.45 1 d P C 2

loop_
_atom_site_aniso_label
_atom_site_aniso_U_11
_atom_site_aniso_U_22
_atom_site_aniso_U_33
_atom_site_aniso_U_23
_atom_site_aniso_U_13
_atom_site_aniso_U_12
Pt1 0.01835(13) 0.02369(14) 0.02383(14) -0.00695(11) 0.01006(11) -0.00274(11)
Au1 0.02155(14) 0.02922(15) 0.02883(15) -0.01001(12) 0.01352(12) -0.00831(11)
Au2 0.01847(13) 0.03711(17) 0.03180(15) -0.01590(13) 0.00989(12) -0.00318(12)
P1 0.0187(9) 0.0235(10) 0.0222(9) -0.0072(7) 0.0092(7) -0.0055(7)
P2 0.0187(9) 0.0353(11) 0.0270(10) -0.0125(8) 0.0104(8) -0.0039(8)
P3 0.0269(10) 0.0336(11) 0.0351(11) -0.0132(9) 0.0174(9) -0.0130(8)
P4 0.0174(9) 0.0367(11) 0.0314(10) -0.0127(9) 0.0082(8) -0.0050(8)
F1 0.034(2) 0.024(2) 0.039(2) -0.0011(17) 0.0185(18) -0.0043(16)
F2 0.024(2) 0.053(3) 0.031(2) 0.0082(18) 0.0138(17) 0.0049(18)
F3 0.053(3) 0.055(3) 0.040(2) -0.004(2) 0.028(2) 0.022(2)
F4 0.070(3) 0.034(2) 0.056(3) -0.017(2) 0.033(2) -0.001(2)
F5 0.041(2) 0.031(2) 0.040(2) -0.0127(18) 0.021(2) -0.0109(18)
F6 0.028(2) 0.029(2) 0.037(2) -0.0024(17) 0.0129(18) -0.0044(16)
F7 0.027(2) 0.050(3) 0.043(2) -0.0042(19) 0.0088(18) -0.0136(18)
F8 0.023(2) 0.069(3) 0.033(2) 0.002(2) 0.0066(18) 0.0053(19)
F9 0.043(2) 0.040(2) 0.050(3) 0.014(2) 0.014(2) 0.0107(19)
F10 0.034(2) 0.026(2) 0.052(2) -0.0035(18) 0.016(2) -0.0066(17)
C1 0.022(3) 0.025(4) 0.022(4) -0.004(3) 0.008(3) -0.003(3)
C2 0.022(3) 0.025(4) 0.018(3) -0.002(3) 0.003(3) 0.007(3)
C3 0.016(3) 0.036(4) 0.022(4) 0.010(3) 0.008(3) 0.005(3)
C4 0.028(4) 0.048(5) 0.022(4) -0.006(3) 0.013(3) 0.012(3)
C5 0.040(4) 0.022(4) 0.034(4) -0.009(3) 0.015(3) 0.004(3)
C6 0.028(4) 0.024(4) 0.028(4) -0.002(3) 0.016(3) -0.002(3)
C7 0.022(3) 0.024(4) 0.021(3) 0.005(3) 0.010(3) 0.007(3)
C8 0.028(4) 0.027(4) 0.029(4) 0.000(3) 0.018(3) 0.003(3)
C9 0.025(4) 0.037(4) 0.028(4) -0.009(3) 0.015(3) -0.011(3)
C10 0.018(3) 0.046(5) 0.027(4) 0.002(3) 0.007(3) 0.001(3)
C11 0.031(4) 0.033(4) 0.033(4) 0.005(3) 0.015(3) 0.008(3)
C12 0.021(4) 0.038(4) 0.028(4) -0.011(3) 0.014(3) -0.005(3)
C13 0.016(3) 0.031(4) 0.018(3) -0.003(3) 0.007(3) -0.003(3)
C14 0.023(3) 0.018(4) 0.027(4) -0.005(3) 0.006(3) -0.003(3)
C15 0.026(4) 0.038(4) 0.022(4) -0.001(3) 0.013(3) -0.007(3)
C16 0.031(4) 0.034(4) 0.030(4) -0.012(3) 0.011(3) -0.003(3)
C17 0.039(4) 0.027(4) 0.030(4) -0.014(3) 0.016(3) -0.013(3)
C18 0.022(3) 0.026(4) 0.030(4) -0.007(3) 0.012(3) -0.008(3)
C19 0.029(4) 0.024(4) 0.022(4) -0.007(3) 0.015(3) -0.005(3)
C20 0.027(4) 0.037(4) 0.032(4) -0.011(3) 0.013(3) 0.003(3)
C21 0.047(5) 0.038(5) 0.031(4) 0.006(3) 0.015(4) 0.013(4)
C22 0.069(6) 0.026(4) 0.043(5) 0.002(4) 0.036(5) 0.004(4)
C23 0.058(5) 0.021(4) 0.048(5) -0.009(4) 0.033(4) -0.010(4)
C24 0.031(4) 0.035(4) 0.032(4) -0.008(3) 0.011(3) -0.003(3)
C25 0.014(3) 0.045(5) 0.022(4) -0.016(3) 0.009(3) -0.003(3)
C26 0.028(4) 0.032(4) 0.029(4) -0.008(3) 0.010(3) 0.001(3)
C27 0.031(4) 0.038(4) 0.043(5) -0.015(4) 0.021(4) -0.004(3)
C28 0.024(4) 0.041(5) 0.041(4) -0.024(4) 0.010(3) -0.010(3)
C29 0.017(3) 0.050(5) 0.027(4) -0.013(3) 0.006(3) 0.000(3)
C30 0.027(4) 0.034(4) 0.035(4) -0.012(3) 0.016(3) -0.003(3)
C31 0.027(4) 0.047(5) 0.028(4) -0.012(3) 0.010(3) -0.013(3)
C32 0.031(4) 0.058(5) 0.038(4) -0.008(4) 0.017(4) -0.012(4)
C33 0.061(6) 0.091(7) 0.046(5) -0.008(5) 0.031(5) -0.030(5)
C34 0.074(6) 0.069(7) 0.063(6) 0.013(5) 0.038(5) -0.030(5)
C35 0.069(6) 0.058(6) 0.055(5) -0.015(4) 0.025(5) -0.035(5)
C36 0.038(4) 0.054(5) 0.037(4) -0.004(4) 0.019(4) -0.019(4)
C37 0.029(4) 0.033(4) 0.028(4) -0.014(3) 0.011(3) -0.014(3)
C38 0.038(4) 0.042(5) 0.041(4) -0.013(4) 0.026(4) -0.018(4)
C39 0.046(5) 0.038(5) 0.030(4) -0.002(4) 0.012(4) -0.019(4)
C40 0.057(5) 0.039(5) 0.038(5) -0.004(4) 0.021(4) -0.001(4)
C41 0.057(5) 0.044(5) 0.048(5) 0.001(4) 0.035(4) 0.010(4)
C42 0.053(5) 0.041(5) 0.039(5) 0.004(4) 0.026(4) -0.005(4)
C43 0.031(4) 0.041(5) 0.037(4) -0.010(4) 0.023(4) -0.014(3)
C44 0.045(5) 0.050(5) 0.047(5) -0.010(4) 0.016(4) -0.027(4)
C45 0.054(6) 0.069(6) 0.047(5) 0.006(5) 0.003(4) -0.022(5)
C46 0.043(5) 0.084(7) 0.040(5) -0.027(5) 0.013(4) -0.027(5)
C47 0.030(4) 0.053(5) 0.064(6) -0.026(5) 0.022(4) -0.016(4)
C48 0.021(4) 0.043(5) 0.054(5) -0.016(4) 0.015(4) -0.010(3)
C49 0.035(4) 0.031(4) 0.038(4) -0.012(3) 0.023(4) -0.017(3)
C50 0.038(4) 0.047(5) 0.050(5) -0.020(4) 0.025(4) -0.020(4)
C51 0.036(5) 0.077(6) 0.062(6) -0.018(5) 0.036(4) -0.020(4)
C52 0.061(6) 0.076(6) 0.060(6) -0.032(5) 0.042(5) -0.028(5)
C53 0.046(5) 0.084(6) 0.046(5) -0.038(4) 0.030(4) -0.034(4)
C54 0.029(4) 0.061(5) 0.046(5) -0.022(4) 0.021(4) -0.018(4)
C55 0.026(4) 0.030(4) 0.030(4) -0.011(3) 0.009(3) -0.008(3)
C56 0.025(4) 0.039(4) 0.041(4) -0.002(3) 0.011(3) -0.001(3)
C57 0.031(4) 0.049(5) 0.051(5) -0.009(4) 0.026(4) -0.001(4)
C58 0.044(5) 0.055(5) 0.034(4) -0.013(4) 0.019(4) -0.006(4)
C59 0.040(5) 0.056(5) 0.030(4) -0.011(4) 0.008(4) -0.002(4)
C60 0.024(4) 0.057(5) 0.042(5) -0.022(4) 0.012(3) 0.000(3)
C61 0.021(4) 0.038(4) 0.034(4) -0.016(3) 0.012(3) -0.003(3)
C62 0.022(4) 0.046(5) 0.040(4) -0.016(4) 0.012(3) 0.000(3)
C63 0.035(4) 0.044(5) 0.048(5) -0.009(4) 0.021(4) -0.012(4)
C64 0.045(5) 0.036(4) 0.039(4) -0.014(3) 0.024(4) -0.007(4)
C65 0.056(5) 0.033(5) 0.095(7) -0.004(4) 0.049(5) 0.002(4)
C66 0.036(5) 0.034(5) 0.093(6) -0.006(4) 0.042(5) -0.005(4)
C67 0.017(3) 0.043(4) 0.030(4) -0.010(3) 0.003(3) -0.007(3)
C68 0.051(5) 0.060(6) 0.044(5) -0.003(4) 0.012(4) -0.023(4)
C69 0.072(7) 0.100(8) 0.039(5) 0.015(5) -0.007(5) -0.035(6)
C70 0.055(6) 0.091(8) 0.062(6) -0.003(6) -0.013(5) -0.040(5)
C71 0.046(5) 0.075(6) 0.046(5) 0.002(5) 0.001(4) -0.027(5)
C72 0.027(4) 0.053(5) 0.040(4) -0.009(4) 0.003(3) -0.014(4)
Pt2 0.01601(12) 0.01819(13) 0.01965(13) -0.00196(11) 0.00637(10) -0.00092(10)
Au3 0.02019(13) 0.02238(14) 0.02584(14) -0.00091(11) 0.01030(11) 0.00166(11)
Au4 0.01701(13) 0.02520(14) 0.02375(14) -0.00097(11) 0.00825(11) -0.00208(11)
P5 0.0187(9) 0.0233(10) 0.0223(9) -0.0044(7) 0.0087(7) -0.0009(7)
P6 0.0183(8) 0.0195(9) 0.0213(9) -0.0006(7) 0.0079(7) -0.0014(7)
P7 0.0183(9) 0.0248(10) 0.0266(10) 0.0015(7) 0.0100(7) 0.0017(7)
P8 0.0205(9) 0.0243(10) 0.0277(10) 0.0002(8) 0.0103(8) -0.0012(7)
F11 0.037(2) 0.027(2) 0.035(2) 0.0020(17) 0.0129(19) 0.0103(17)
F12 0.054(3) 0.065(3) 0.039(2) 0.010(2) 0.005(2) 0.034(2)
F13 0.025(2) 0.108(4) 0.036(2) -0.010(2) -0.0015(19) 0.011(2)
F14 0.028(2) 0.075(3) 0.048(3) -0.020(2) 0.006(2) -0.024(2)
F15 0.031(2) 0.028(2) 0.042(2) -0.0060(17) 0.0120(18) -0.0090(17)
F16 0.039(2) 0.038(2) 0.035(2) -0.0128(18) 0.0204(19) -0.0170(18)
F17 0.030(2) 0.065(3) 0.031(2) -0.0052(19) 0.0185(18) -0.0132(19)
F18 0.043(2) 0.045(2) 0.034(2) 0.0003(18) 0.025(2) 0.0114(19)
F19 0.055(3) 0.022(2) 0.035(2) -0.0053(17) 0.023(2) 0.0006(18)
F20 0.033(2) 0.025(2) 0.031(2) -0.0038(16) 0.0175(18) -0.0045(16)
C73 0.016(3) 0.027(4) 0.016(3) -0.006(3) 0.006(3) -0.003(3)
C74 0.026(4) 0.030(4) 0.026(4) -0.005(3) 0.011(3) 0.006(3)
C75 0.040(4) 0.053(5) 0.024(4) 0.002(4) 0.011(4) 0.021(4)
C76 0.017(4) 0.074(6) 0.024(4) -0.013(4) 0.001(3) 0.007(4)
C77 0.018(4) 0.049(5) 0.037(4) -0.013(4) 0.011(3) -0.013(3)
C78 0.021(3) 0.033(4) 0.025(4) -0.001(3) 0.013(3) 0.003(3)
C79 0.016(3) 0.021(4) 0.014(3) 0.001(3) 0.003(3) 0.001(3)
C80 0.022(3) 0.019(4) 0.020(3) -0.001(3) 0.002(3) -0.005(3)
C81 0.017(3) 0.043(4) 0.017(3) 0.006(3) 0.008(3) -0.005(3)
C82 0.027(4) 0.035(4) 0.019(4) -0.003(3) 0.011(3) 0.007(3)
C83 0.031(4) 0.017(4) 0.021(4) -0.004(3) 0.006(3) 0.004(3)
C84 0.016(3) 0.032(4) 0.018(3) 0.003(3) 0.004(3) 0.000(3)
C85 0.027(4) 0.042(5) 0.035(4) -0.022(4) 0.022(3) -0.007(3)
C86 0.029(4) 0.068(6) 0.031(4) -0.023(4) 0.017(4) -0.006(4)
C87 0.032(5) 0.128(9) 0.038(5) -0.046(6) 0.012(4) -0.016(6)
C88 0.050(6) 0.118(9) 0.086(8) -0.081(8) 0.045(6) -0.047(7)
C89 0.071(7) 0.053(6) 0.100(8) -0.049(6) 0.067(6) -0.042(5)
C90 0.052(5) 0.033(5) 0.058(5) -0.016(4) 0.039(4) -0.011(4)
C91 0.018(3) 0.029(4) 0.018(3) 0.002(3) 0.004(3) 0.000(3)
C92 0.028(4) 0.053(5) 0.027(4) 0.006(4) 0.008(3) 0.004(3)
C93 0.036(4) 0.076(6) 0.023(4) 0.015(4) 0.010(4) 0.007(4)
C94 0.038(5) 0.068(6) 0.050(5) 0.026(5) 0.016(4) 0.000(4)
C95 0.039(5) 0.030(4) 0.060(5) 0.017(4) 0.018(4) 0.004(3)
C96 0.020(4) 0.033(4) 0.034(4) 0.003(3) 0.008(3) 0.004(3)
C97 0.018(3) 0.022(4) 0.019(3) 0.003(3) 0.004(3) 0.005(3)
C98 0.018(3) 0.021(4) 0.022(3) 0.002(3) 0.005(3) 0.000(3)
C99 0.020(3) 0.033(4) 0.024(4) 0.004(3) 0.011(3) 0.007(3)
C100 0.026(4) 0.035(4) 0.017(3) -0.003(3) 0.008(3) 0.007(3)
C101 0.026(4) 0.026(4) 0.027(4) -0.009(3) 0.004(3) 0.002(3)
C102 0.017(3) 0.028(4) 0.026(4) -0.001(3) 0.005(3) -0.002(3)
C103 0.040(4) 0.027(4) 0.018(4) 0.004(3) 0.014(3) 0.007(3)
C104 0.047(5) 0.029(4) 0.040(4) 0.005(3) 0.022(4) -0.002(4)
C105 0.080(6) 0.027(4) 0.049(5) 0.002(4) 0.044(5) 0.000(4)
C106 0.117(8) 0.028(5) 0.040(5) 0.008(4) 0.045(6) 0.022(5)
C107 0.089(7) 0.038(5) 0.032(5) 0.001(4) 0.008(5) 0.027(5)
C108 0.050(5) 0.038(4) 0.022(4) -0.004(3) 0.007(3) 0.016(4)
C109 0.015(3) 0.027(4) 0.026(4) 0.002(3) 0.006(3) 0.001(3)
C110 0.029(4) 0.031(4) 0.033(4) -0.001(3) 0.014(3) -0.002(3)
C111 0.035(4) 0.036(4) 0.037(4) 0.003(3) 0.016(4) -0.007(3)
C112 0.027(4) 0.026(4) 0.036(4) 0.006(3) 0.005(3) 0.000(3)
C113 0.023(4) 0.026(4) 0.030(4) -0.001(3) 0.002(3) 0.000(3)
C114 0.020(3) 0.035(4) 0.022(4) 0.005(3) 0.007(3) 0.004(3)
C115 0.020(3) 0.019(3) 0.028(4) 0.000(3) 0.014(3) -0.004(3)
C116 0.027(4) 0.025(4) 0.036(4) 0.007(3) 0.013(3) 0.008(3)
C117 0.032(4) 0.029(4) 0.049(5) -0.002(3) 0.023(4) 0.003(3)
C118 0.041(4) 0.037(4) 0.025(4) -0.011(3) 0.016(3) -0.012(3)
C119 0.023(4) 0.036(4) 0.020(4) -0.005(3) 0.001(3) -0.009(3)
C120 0.022(3) 0.026(4) 0.032(4) -0.007(3) 0.013(3) -0.008(3)
C121 0.018(3) 0.035(4) 0.024(4) 0.002(3) 0.007(3) -0.002(3)
C122 0.036(4) 0.044(5) 0.034(4) -0.002(4) 0.011(4) 0.012(4)
C123 0.042(5) 0.068(6) 0.027(4) 0.002(4) 0.008(4) 0.028(4)
C124 0.024(4) 0.088(7) 0.025(4) 0.005(4) 0.008(3) -0.004(4)
C125 0.042(5) 0.064(6) 0.042(5) 0.000(4) 0.004(4) -0.028(4)
C126 0.042(5) 0.045(5) 0.044(5) 0.011(4) 0.002(4) -0.010(4)
C127 0.019(3) 0.018(3) 0.032(4) 0.002(3) 0.013(3) -0.002(3)
C128 0.024(4) 0.026(4) 0.036(4) 0.001(3) 0.010(3) -0.003(3)
C129 0.043(4) 0.023(4) 0.024(4) -0.007(3) 0.012(3) -0.003(3)
C130 0.037(4) 0.020(4) 0.041(4) -0.005(3) 0.024(4) -0.009(3)
C131 0.024(4) 0.028(4) 0.049(5) -0.002(3) 0.019(4) -0.001(3)
C132 0.026(4) 0.028(4) 0.029(4) 0.005(3) 0.010(3) -0.001(3)
C133 0.021(3) 0.027(4) 0.028(4) 0.000(3) 0.010(3) -0.001(3)
C134 0.027(4) 0.023(4) 0.049(5) 0.007(3) 0.004(3) -0.001(3)
C135 0.026(4) 0.031(4) 0.062(5) -0.013(4) 0.006(4) -0.005(3)
C136 0.020(4) 0.045(5) 0.039(4) -0.011(4) 0.008(3) -0.001(3)
C137 0.032(4) 0.047(5) 0.032(4) 0.007(4) 0.011(3) -0.005(4)
C138 0.025(4) 0.037(4) 0.033(4) 0.001(3) 0.009(3) -0.009(3)
C139 0.023(3) 0.024(4) 0.028(4) -0.005(3) 0.009(3) -0.002(3)
C140 0.041(4) 0.039(5) 0.036(4) 0.006(3) 0.020(4) 0.005(4)
C141 0.046(5) 0.040(5) 0.051(5) 0.001(4) 0.026(4) 0.021(4)
C142 0.041(5) 0.035(5) 0.047(5) 0.003(4) 0.006(4) 0.014(4)
C143 0.036(4) 0.034(4) 0.043(5) 0.008(4) 0.017(4) -0.001(3)
C144 0.027(4) 0.027(4) 0.049(5) 0.003(3) 0.017(4) 0.000(3)
C145 0.113(8) 0.055(6) 0.070(6) -0.010(5) 0.037(6) -0.007(6)
Cl1 0.0791(16) 0.0628(15) 0.0669(15) -0.0006(12) 0.0266(13) 0.0080(12)
Cl2 0.0911(19) 0.0658(16) 0.0785(17) -0.0043(13) 0.0308(15) 0.0041(13)
C146 0.081(7) 0.099(8) 0.083(7) -0.030(6) 0.043(6) -0.031(6)
Cl3 0.0771(18) 0.107(2) 0.0866(19) -0.0033(16) 0.0242(16) -0.0056(16)
Cl4 0.075(4) 0.093(5) 0.106(3) -0.038(4) 0.028(3) -0.017(3)
Cl4' 0.075(4) 0.093(5) 0.106(3) -0.038(4) 0.028(3) -0.017(3)
C147 0.097(12) 0.076(11) 0.133(13) 0.021(9) 0.091(11) 0.003(8)
Cl5 0.091(2) 0.105(3) 0.103(2) -0.020(2) 0.0576(17) -0.010(2)
Cl6 0.091(2) 0.105(3) 0.103(2) -0.020(2) 0.0576(17) -0.010(2)
C148 0.097(12) 0.076(11) 0.133(13) 0.021(9) 0.091(11) 0.003(8)
Cl7 0.091(2) 0.105(3) 0.103(2) -0.020(2) 0.0576(17) -0.010(2)
Cl8 0.091(2) 0.105(3) 0.103(2) -0.020(2) 0.0576(17) -0.010(2)

loop_
_atom_type_symbol
_atom_type_description
_atom_type_scat_dispersion_real
_atom_type_scat_dispersion_imag
_atom_type_scat_source
C C 0.0033 0.0016 'International Tables Vol C Tables 4.2.6.8 and 6.1.1.4'
H H 0.0000 0.0000 'International Tables Vol C Tables 4.2.6.8 and 6.1.1.4'
F F 0.0171 0.0103 'International Tables Vol C Tables 4.2.6.8 and 6.1.1.4'
P P 0.1023 0.0942 'International Tables Vol C Tables 4.2.6.8 and 6.1.1.4'
Pt Pt -1.7033 8.3905 'International Tables Vol C Tables 4.2.6.8 and 6.1.1.4'
Au Au -2.0133 8.8022 'International Tables Vol C Tables 4.2.6.8 and 6.1.1.4'
Cl Cl 0.1484 0.1585 'International Tables Vol C Tables 4.2.6.8 and 6.1.1.4'

loop_
_geom_angle_atom_site_label_1
_geom_angle_atom_site_label_2
_geom_angle_atom_site_label_3
_geom_angle
_geom_angle_site_symmetry_1
_geom_angle_site_symmetry_3
_geom_angle_publ_flag
C7 Pt1 C1 85.4(2) . . ?
C7 Pt1 P1 178.08(16) . . ?
C1 Pt1 P1 93.34(16) . . ?
C7 Pt1 P2 93.08(15) . . ?
C1 Pt1 P2 175.65(17) . . ?
P1 Pt1 P2 88.26(6) . . ?
P3 Au1 P1 164.96(6) . . ?
P3 Au1 Au2 113.08(4) . . ?
P1 Au1 Au2 79.63(4) . . ?
P4 Au2 P2 167.52(6) . . ?
P4 Au2 Au1 109.01(4) . . ?
P2 Au2 Au1 82.25(4) . . ?
C13 P1 C19 102.3(3) . . ?
C13 P1 Pt1 112.82(18) . . ?
C19 P1 Pt1 111.7(2) . . ?
C13 P1 Au1 107.39(19) . . ?
C19 P1 Au1 113.17(19) . . ?
Pt1 P1 Au1 109.32(6) . . ?
C31 P2 C25 104.3(3) . . ?
C31 P2 Pt1 110.4(2) . . ?
C25 P2 Pt1 112.14(18) . . ?
C31 P2 Au2 98.6(2) . . ?
C25 P2 Au2 106.9(2) . . ?
Pt1 P2 Au2 122.38(7) . . ?
C43 P3 C37 104.7(3) . . ?
C43 P3 C49 106.3(3) . . ?
C37 P3 C49 105.4(3) . . ?
C43 P3 Au1 111.2(2) . . ?
C37 P3 Au1 110.6(2) . . ?
C49 P3 Au1 117.8(2) . . ?
C67 P4 C61 104.8(3) . . ?
C67 P4 C55 105.7(3) . . ?
C61 P4 C55 105.7(3) . . ?
C67 P4 Au2 120.2(2) . . ?
C61 P4 Au2 109.0(2) . . ?
C55 P4 Au2 110.5(2) . . ?
C6 C1 C2 113.8(5) . . ?
C6 C1 Pt1 122.4(4) . . ?
C2 C1 Pt1 123.8(4) . . ?
F1 C2 C3 116.0(5) . . ?
F1 C2 C1 120.2(5) . . ?
C3 C2 C1 123.7(5) . . ?
F2 C3 C4 119.5(5) . . ?
F2 C3 C2 121.1(5) . . ?
C4 C3 C2 119.4(5) . . ?
F3 C4 C5 120.3(6) . . ?
F3 C4 C3 120.4(5) . . ?
C5 C4 C3 119.3(5) . . ?
F4 C5 C4 120.1(5) . . ?
F4 C5 C6 120.6(5) . . ?
C4 C5 C6 119.1(6) . . ?
C1 C6 C5 124.7(6) . . ?
C1 C6 F5 119.4(5) . . ?
C5 C6 F5 115.9(5) . . ?
C8 C7 C12 112.7(6) . . ?
C8 C7 Pt1 122.5(4) . . ?
C12 C7 Pt1 124.5(5) . . ?
F6 C8 C7 119.7(5) . . ?
F6 C8 C9 115.8(5) . . ?
C7 C8 C9 124.5(6) . . ?
F7 C9 C10 119.6(5) . . ?
F7 C9 C8 120.9(6) . . ?
C10 C9 C8 119.5(6) . . ?
F8 C10 C9 119.7(6) . . ?
F8 C10 C11 121.2(6) . . ?
C9 C10 C11 119.0(6) . . ?
F9 C11 C12 121.8(6) . . ?
F9 C11 C10 119.0(6) . . ?
C12 C11 C10 119.1(6) . . ?
F10 C12 C11 116.3(6) . . ?
F10 C12 C7 118.7(5) . . ?
C11 C12 C7 125.0(6) . . ?
C18 C13 C14 118.2(5) . . ?
C18 C13 P1 121.5(4) . . ?
C14 C13 P1 120.0(4) . . ?
C15 C14 C13 120.6(5) . . ?
C16 C15 C14 119.9(6) . . ?
C17 C16 C15 120.6(6) . . ?
C16 C17 C18 119.6(6) . . ?
C13 C18 C17 121.2(5) . . ?
C20 C19 C24 118.3(6) . . ?
C20 C19 P1 121.2(5) . . ?
C24 C19 P1 120.5(5) . . ?
C19 C20 C21 120.3(6) . . ?
C22 C21 C20 120.4(7) . . ?
C21 C22 C23 120.1(7) . . ?
C24 C23 C22 119.6(7) . . ?
C23 C24 C19 121.2(6) . . ?
C26 C25 C30 118.6(6) . . ?
C26 C25 P2 121.2(5) . . ?
C30 C25 P2 120.1(5) . . ?
C25 C26 C27 120.9(6) . . ?
C28 C27 C26 120.0(7) . . ?
C29 C28 C27 120.7(6) . . ?
C28 C29 C30 120.8(6) . . ?
C29 C30 C25 119.1(6) . . ?
C32 C31 C36 119.0(6) . . ?
C32 C31 P2 121.2(5) . . ?
C36 C31 P2 119.3(5) . . ?
C33 C32 C31 120.5(7) . . ?
C32 C33 C34 119.5(7) . . ?
C35 C34 C33 120.8(7) . . ?
C36 C35 C34 119.8(7) . . ?
C35 C36 C31 120.3(6) . . ?
C38 C37 C42 117.9(6) . . ?
C38 C37 P3 123.0(5) . . ?
C42 C37 P3 119.1(5) . . ?
C37 C38 C39 120.1(6) . . ?
C40 C39 C38 120.5(6) . . ?
C39 C40 C41 120.4(7) . . ?
C42 C41 C40 118.7(6) . . ?
C41 C42 C37 122.3(6) . . ?
C44 C43 C48 118.7(7) . . ?
C44 C43 P3 119.1(5) . . ?
C48 C43 P3 122.2(6) . . ?
C45 C44 C43 121.5(7) . . ?
C44 C45 C46 119.4(8) . . ?
C47 C46 C45 119.9(7) . . ?
C46 C47 C48 120.6(7) . . ?
C47 C48 C43 119.9(7) . . ?
C54 C49 C50 118.3(6) . . ?
C54 C49 P3 119.1(5) . . ?
C50 C49 P3 122.6(5) . . ?
C49 C50 C51 120.4(6) . . ?
C52 C51 C50 120.2(6) . . ?
C53 C52 C51 119.5(7) . . ?
C52 C53 C54 120.2(7) . . ?
C49 C54 C53 121.2(6) . . ?
C60 C55 C56 118.6(6) . . ?
C60 C55 P4 118.4(5) . . ?
C56 C55 P4 123.0(5) . . ?
C57 C56 C55 119.6(6) . . ?
C58 C57 C56 120.2(6) . . ?
C57 C58 C59 121.0(6) . . ?
C58 C59 C60 119.5(7) . . ?
C55 C60 C59 121.0(6) . . ?
C66 C61 C62 117.7(6) . . ?
C66 C61 P4 121.6(5) . . ?
C62 C61 P4 120.7(5) . . ?
C63 C62 C61 121.8(6) . . ?
C62 C63 C64 119.6(6) . . ?
C65 C64 C63 118.3(7) . . ?
C66 C65 C64 122.0(7) . . ?
C65 C66 C61 120.6(6) . . ?
C72 C67 C68 119.5(6) . . ?
C72 C67 P4 122.0(5) . . ?
C68 C67 P4 118.5(5) . . ?
C69 C68 C67 118.9(7) . . ?
C70 C69 C68 120.8(8) . . ?
C71 C70 C69 119.8(8) . . ?
C70 C71 C72 120.5(7) . . ?
C71 C72 C67 120.4(7) . . ?
C79 Pt2 C73 87.8(2) . . ?
C79 Pt2 P6 92.73(15) . . ?
C73 Pt2 P6 175.60(17) . . ?
C79 Pt2 P5 174.18(16) . . ?
C73 Pt2 P5 91.22(15) . . ?
P6 Pt2 P5 88.71(5) . . ?
P7 Au3 P5 161.87(6) . . ?
P7 Au3 Au4 118.59(4) . . ?
P5 Au3 Au4 79.36(4) . . ?
P8 Au4 P6 169.23(6) . . ?
P8 Au4 Au3 109.10(4) . . ?
P6 Au4 Au3 79.59(4) . . ?
C91 P5 C85 104.8(3) . . ?
C91 P5 Pt2 111.8(2) . . ?
C85 P5 Pt2 110.29(18) . . ?
C91 P5 Au3 102.00(18) . . ?
C85 P5 Au3 103.4(2) . . ?
Pt2 P5 Au3 122.90(7) . . ?
C97 P6 C103 101.3(3) . . ?
C97 P6 Pt2 113.24(18) . . ?
C103 P6 Pt2 112.0(2) . . ?
C97 P6 Au4 109.23(19) . . ?
C103 P6 Au4 112.1(2) . . ?
Pt2 P6 Au4 108.82(6) . . ?
C109 P7 C121 105.8(3) . . ?
C109 P7 C115 104.0(3) . . ?
C121 P7 C115 105.7(3) . . ?
C109 P7 Au3 106.44(19) . . ?
C121 P7 Au3 121.2(2) . . ?
C115 P7 Au3 112.3(2) . . ?
C127 P8 C139 106.9(3) . . ?
C127 P8 C133 106.6(3) . . ?
C139 P8 C133 104.8(3) . . ?
C127 P8 Au4 114.63(19) . . ?
C139 P8 Au4 112.5(2) . . ?
C133 P8 Au4 110.82(19) . . ?
C74 C73 C78 113.7(5) . . ?
C74 C73 Pt2 125.5(4) . . ?
C78 C73 Pt2 120.8(4) . . ?
F11 C74 C73 119.0(5) . . ?
F11 C74 C75 116.7(5) . . ?
C73 C74 C75 124.3(6) . . ?
F12 C75 C76 121.0(6) . . ?
F12 C75 C74 120.4(6) . . ?
C76 C75 C74 118.7(6) . . ?
F13 C76 C75 119.5(7) . . ?
F13 C76 C77 120.2(6) . . ?
C75 C76 C77 120.3(6) . . ?
F14 C77 C76 120.2(6) . . ?
F14 C77 C78 120.3(6) . . ?
C76 C77 C78 119.4(6) . . ?
F15 C78 C77 116.8(5) . . ?
F15 C78 C73 119.6(5) . . ?
C77 C78 C73 123.6(6) . . ?
C84 C79 C80 113.7(5) . . ?
C84 C79 Pt2 121.3(4) . . ?
C80 C79 Pt2 125.0(4) . . ?
F16 C80 C81 116.2(5) . . ?
F16 C80 C79 120.2(5) . . ?
C81 C80 C79 123.6(5) . . ?
F17 C81 C82 119.3(5) . . ?
F17 C81 C80 120.8(5) . . ?
C82 C81 C80 119.9(5) . . ?
F18 C82 C83 120.5(5) . . ?
F18 C82 C81 120.2(5) . . ?
C83 C82 C81 119.2(5) . . ?
F19 C83 C82 120.2(5) . . ?
F19 C83 C84 121.2(5) . . ?
C82 C83 C84 118.6(5) . . ?
F20 C84 C79 119.3(5) . . ?
F20 C84 C83 115.8(5) . . ?
C79 C84 C83 124.9(5) . . ?
C90 C85 C86 119.9(7) . . ?
C90 C85 P5 119.1(5) . . ?
C86 C85 P5 120.5(5) . . ?
C85 C86 C87 118.6(8) . . ?
C88 C87 C86 120.6(9) . . ?
C89 C88 C87 120.6(8) . . ?
C88 C89 C90 120.9(9) . . ?
C85 C90 C89 119.5(8) . . ?
C96 C91 C92 117.6(6) . . ?
C96 C91 P5 121.1(5) . . ?
C92 C91 P5 121.1(5) . . ?
C93 C92 C91 121.6(7) . . ?
C94 C93 C92 119.9(7) . . ?
C93 C94 C95 120.0(7) . . ?
C94 C95 C96 119.7(7) . . ?
C91 C96 C95 121.2(6) . . ?
C102 C97 C98 118.3(5) . . ?
C102 C97 P6 120.7(4) . . ?
C98 C97 P6 120.6(4) . . ?
C99 C98 C97 120.5(5) . . ?
C98 C99 C100 120.7(5) . . ?
C101 C100 C99 119.6(5) . . ?
C100 C101 C102 120.4(6) . . ?
C101 C102 C97 120.5(5) . . ?
C104 C103 C108 118.3(6) . . ?
C104 C103 P6 121.3(5) . . ?
C108 C103 P6 120.3(5) . . ?
C105 C104 C103 121.1(7) . . ?
C106 C105 C104 119.6(7) . . ?
C105 C106 C107 120.6(7) . . ?
C106 C107 C108 119.8(8) . . ?
C107 C108 C103 120.6(7) . . ?
C110 C109 C114 117.4(6) . . ?
C110 C109 P7 118.2(5) . . ?
C114 C109 P7 124.3(4) . . ?
C111 C110 C109 122.1(6) . . ?
C110 C111 C112 119.6(6) . . ?
C113 C112 C111 119.5(6) . . ?
C112 C113 C114 121.0(6) . . ?
C113 C114 C109 120.3(6) . . ?
C116 C115 C120 119.8(5) . . ?
C116 C115 P7 122.3(5) . . ?
C120 C115 P7 117.7(4) . . ?
C115 C116 C117 119.3(6) . . ?
C118 C117 C116 120.8(6) . . ?
C117 C118 C119 120.1(6) . . ?
C118 C119 C120 119.9(6) . . ?
C119 C120 C115 120.1(5) . . ?
C126 C121 C122 118.8(6) . . ?
C126 C121 P7 117.7(5) . . ?
C122 C121 P7 123.4(5) . . ?
C121 C122 C123 120.4(7) . . ?
C124 C123 C122 120.2(7) . . ?
C123 C124 C125 120.6(7) . . ?
C124 C125 C126 119.0(7) . . ?
C121 C126 C125 121.0(7) . . ?
C132 C127 C128 118.0(5) . . ?
C132 C127 P8 123.1(5) . . ?
C128 C127 P8 118.8(4) . . ?
C129 C128 C127 121.3(6) . . ?
C128 C129 C130 119.9(6) . . ?
C131 C130 C129 120.1(6) . . ?
C130 C131 C132 119.5(6) . . ?
C131 C132 C127 121.2(6) . . ?
C134 C133 C138 118.0(6) . . ?
C134 C133 P8 122.8(5) . . ?
C138 C133 P8 119.2(5) . . ?
C135 C134 C133 120.3(6) . . ?
C136 C135 C134 121.0(6) . . ?
C135 C136 C137 119.5(6) . . ?
C138 C137 C136 120.4(6) . . ?
C137 C138 C133 120.8(6) . . ?
C144 C139 C140 117.6(6) . . ?
C144 C139 P8 123.4(5) . . ?
C140 C139 P8 119.0(5) . . ?
C141 C140 C139 121.4(6) . . ?
C140 C141 C142 119.9(6) . . ?
C143 C142 C141 120.0(6) . . ?
C142 C143 C144 120.1(6) . . ?
C143 C144 C139 121.0(6) . . ?
Cl2 C145 Cl1 110.6(4) . . ?
Cl4' C146 Cl3 107.3(7) . . ?
Cl4' C146 Cl4 24.5(4) . . ?
Cl3 C146 Cl4 111.7(5) . . ?
Cl6 C147 Cl5 111.5(10) . . ?
Cl8 C148 Cl7 107.4(12) . . ?

loop_
_geom_bond_atom_site_label_1
_geom_bond_atom_site_label_2
_geom_bond_distance
_geom_bond_site_symmetry_2
_geom_bond_publ_flag
Pt1 C7 2.054(6) . ?
Pt1 C1 2.061(6) . ?
Pt1 P1 2.2952(16) . ?
Pt1 P2 2.3023(15) . ?
Au1 P3 2.3054(16) . ?
Au1 P1 2.3284(15) . ?
Au1 Au2 3.0723(4) . ?
Au2 P4 2.3091(16) . ?
Au2 P2 2.3353(16) . ?
P1 C13 1.833(6) . ?
P1 C19 1.836(6) . ?
P2 C31 1.818(7) . ?
P2 C25 1.833(6) . ?
P3 C43 1.808(7) . ?
P3 C37 1.813(7) . ?
P3 C49 1.815(6) . ?
P4 C67 1.808(6) . ?
P4 C61 1.820(7) . ?
P4 C55 1.822(6) . ?
F1 C2 1.362(6) . ?
F2 C3 1.358(5) . ?
F3 C4 1.350(5) . ?
F4 C5 1.346(6) . ?
F5 C6 1.378(6) . ?
F6 C8 1.369(6) . ?
F7 C9 1.352(6) . ?
F8 C10 1.357(6) . ?
F9 C11 1.350(6) . ?
F10 C12 1.351(6) . ?
C1 C6 1.364(7) . ?
C1 C2 1.381(7) . ?
C2 C3 1.375(7) . ?
C3 C4 1.366(8) . ?
C4 C5 1.358(8) . ?
C5 C6 1.376(7) . ?
C7 C8 1.381(8) . ?
C7 C12 1.386(8) . ?
C8 C9 1.383(8) . ?
C9 C10 1.359(8) . ?
C10 C11 1.373(8) . ?
C11 C12 1.372(8) . ?
C13 C18 1.383(7) . ?
C13 C14 1.394(7) . ?
C14 C15 1.383(7) . ?
C15 C16 1.372(8) . ?
C16 C17 1.369(7) . ?
C17 C18 1.384(7) . ?
C19 C20 1.390(8) . ?
C19 C24 1.399(8) . ?
C20 C21 1.391(8) . ?
C21 C22 1.365(9) . ?
C22 C23 1.392(9) . ?
C23 C24 1.373(8) . ?
C25 C26 1.370(8) . ?
C25 C30 1.413(8) . ?
C26 C27 1.381(8) . ?
C27 C28 1.362(8) . ?
C28 C29 1.351(8) . ?
C29 C30 1.386(8) . ?
C31 C32 1.404(8) . ?
C31 C36 1.405(9) . ?
C32 C33 1.378(9) . ?
C33 C34 1.398(10) . ?
C34 C35 1.383(9) . ?
C35 C36 1.382(9) . ?
C37 C38 1.368(8) . ?
C37 C42 1.406(8) . ?
C38 C39 1.394(9) . ?
C39 C40 1.374(8) . ?
C40 C41 1.376(8) . ?
C41 C42 1.368(9) . ?
C43 C44 1.388(9) . ?
C43 C48 1.398(8) . ?
C44 C45 1.374(9) . ?
C45 C46 1.395(10) . ?
C46 C47 1.379(10) . ?
C47 C48 1.387(9) . ?
C49 C54 1.381(8) . ?
C49 C50 1.382(8) . ?
C50 C51 1.390(8) . ?
C51 C52 1.383(9) . ?
C52 C53 1.363(9) . ?
C53 C54 1.385(8) . ?
C55 C60 1.376(8) . ?
C55 C56 1.410(8) . ?
C56 C57 1.382(8) . ?
C57 C58 1.364(9) . ?
C58 C59 1.370(8) . ?
C59 C60 1.383(8) . ?
C61 C66 1.374(8) . ?
C61 C62 1.384(8) . ?
C62 C63 1.367(8) . ?
C63 C64 1.387(8) . ?
C64 C65 1.364(8) . ?
C65 C66 1.361(9) . ?
C67 C72 1.385(8) . ?
C67 C68 1.397(9) . ?
C68 C69 1.384(9) . ?
C69 C70 1.382(10) . ?
C70 C71 1.362(10) . ?
C71 C72 1.376(8) . ?
Pt2 C79 2.057(5) . ?
Pt2 C73 2.061(5) . ?
Pt2 P6 2.2982(16) . ?
Pt2 P5 2.3059(15) . ?
Au3 P7 2.3025(15) . ?
Au3 P5 2.3320(15) . ?
Au3 Au4 3.1548(4) . ?
Au4 P8 2.3022(15) . ?
Au4 P6 2.3173(15) . ?
P5 C91 1.823(6) . ?
P5 C85 1.843(6) . ?
P6 C97 1.834(6) . ?
P6 C103 1.835(6) . ?
P7 C109 1.798(6) . ?
P7 C121 1.803(6) . ?
P7 C115 1.806(5) . ?
P8 C127 1.795(6) . ?
P8 C139 1.813(6) . ?
P8 C133 1.815(6) . ?
F11 C74 1.374(6) . ?
F12 C75 1.348(7) . ?
F13 C76 1.357(6) . ?
F14 C77 1.346(6) . ?
F15 C78 1.351(6) . ?
F16 C80 1.356(5) . ?
F17 C81 1.354(5) . ?
F18 C82 1.341(5) . ?
F19 C83 1.339(6) . ?
F20 C84 1.373(5) . ?
C73 C74 1.385(8) . ?
C73 C78 1.389(8) . ?
C74 C75 1.391(8) . ?
C75 C76 1.358(9) . ?
C76 C77 1.363(9) . ?
C77 C78 1.385(8) . ?
C79 C84 1.378(7) . ?
C79 C80 1.381(7) . ?
C80 C81 1.379(7) . ?
C81 C82 1.374(8) . ?
C82 C83 1.367(8) . ?
C83 C84 1.385(7) . ?
C85 C90 1.378(9) . ?
C85 C86 1.397(8) . ?
C86 C87 1.399(9) . ?
C87 C88 1.367(12) . ?
C88 C89 1.342(12) . ?
C89 C90 1.396(9) . ?
C91 C96 1.374(8) . ?
C91 C92 1.400(7) . ?
C92 C93 1.385(8) . ?
C93 C94 1.363(9) . ?
C94 C95 1.387(9) . ?
C95 C96 1.397(8) . ?
C97 C102 1.394(7) . ?
C97 C98 1.402(7) . ?
C98 C99 1.374(7) . ?
C99 C100 1.382(8) . ?
C100 C101 1.374(7) . ?
C101 C102 1.388(7) . ?
C103 C104 1.383(8) . ?
C103 C108 1.391(8) . ?
C104 C105 1.382(8) . ?
C105 C106 1.364(10) . ?
C106 C107 1.377(10) . ?
C107 C108 1.379(9) . ?
C109 C110 1.384(7) . ?
C109 C114 1.390(7) . ?
C110 C111 1.371(8) . ?
C111 C112 1.381(8) . ?
C112 C113 1.360(8) . ?
C113 C114 1.387(8) . ?
C115 C116 1.384(7) . ?
C115 C120 1.390(8) . ?
C116 C117 1.389(8) . ?
C117 C118 1.369(8) . ?
C118 C119 1.379(8) . ?
C119 C120 1.386(7) . ?
C121 C126 1.387(8) . ?
C121 C122 1.388(8) . ?
C122 C123 1.393(8) . ?
C123 C124 1.365(9) . ?
C124 C125 1.390(9) . ?
C125 C126 1.391(9) . ?
C127 C132 1.400(7) . ?
C127 C128 1.410(8) . ?
C128 C129 1.363(7) . ?
C129 C130 1.406(8) . ?
C130 C131 1.387(8) . ?
C131 C132 1.390(7) . ?
C133 C134 1.393(8) . ?
C133 C138 1.402(8) . ?
C134 C135 1.375(8) . ?
C135 C136 1.370(9) . ?
C136 C137 1.377(8) . ?
C137 C138 1.370(8) . ?
C139 C144 1.388(7) . ?
C139 C140 1.388(8) . ?
C140 C141 1.368(8) . ?
C141 C142 1.376(8) . ?
C142 C143 1.365(8) . ?
C143 C144 1.379(8) . ?
C145 Cl2 1.779(7) . ?
C145 Cl1 1.785(8) . ?
C146 Cl4' 1.69(2) . ?
C146 Cl3 1.760(8) . ?
C146 Cl4 1.799(10) . ?
C147 Cl6 1.658(16) . ?
C147 Cl5 1.804(17) . ?
C148 Cl8 1.723(18) . ?
C148 Cl7 1.72(2) . ?
